data_4330590
loop_
_publ_author_name
'Christopher J. Whiteoak'
'Blerina Gjoka'
'Eddy Martin'
'Marta Mart\'inez Belmonte'
'Eduardo C. Escudero-Ad\'an'
'Cristiano Zonta'
'Giulia Licini'
'Arjan W. Kleij'

_publ_section_title
;
 Reactivity Control in Iron(III) Amino Triphenolate Complexes: Comparison
 of Monomeric and Dimeric Complexes
;
_journal_name_full 'Inorganic Chemistry'
_journal_page_first 10639
_journal_page_last 10649
_journal_paper_doi 10.1021/ic3008624
_journal_volume 51
_journal_year 2012
_chemical_formula_sum 'C105 H96 Fe4 N4 O12'
_chemical_formula_weight 1829.26
_chemical_name_systematic
; 
 ? 
;
_space_group_IT_number 2
_symmetry_cell_setting triclinic
_symmetry_space_group_name_Hall '-P 1'
_symmetry_space_group_name_H-M 'P -1'
_atom_sites_solution_hydrogens geom
_atom_sites_solution_primary direct
_atom_sites_solution_secondary difmap
_audit_creation_method SHELXL-97
_cell_angle_alpha 77.392(3)
_cell_angle_beta 79.290(3)
_cell_angle_gamma 78.116(4)
_cell_formula_units_Z 2
_cell_length_a 13.5240(13)
_cell_length_b 17.1679(17)
_cell_length_c 19.236(2)
_cell_measurement_reflns_used 9998
_cell_measurement_temperature 100(2)
_cell_measurement_theta_max 30.83
_cell_measurement_theta_min 2.41
_cell_volume 4218.4(7)
_computing_cell_refinement 'Bruker APEX2 v2011.4-0'
_computing_data_collection 'Bruker APEX2 v2011.4-0'
_computing_data_reduction 'Bruker SAINT V7.60A'
_computing_molecular_graphics 'Bruker SHELXTL'
_computing_publication_material 'Bruker SHELXTL'
_computing_structure_refinement 'SHELXS-97 (Sheldrick, 2008)'
_computing_structure_solution Sir2011
_diffrn_ambient_temperature 100(2)
_diffrn_detector_area_resol_mean 512
_diffrn_detector_type '4K CCD area detector APEX II'
_diffrn_measured_fraction_theta_full 0.985
_diffrn_measured_fraction_theta_max 0.985
_diffrn_measurement_device_type 'APEX DUO Kappa 4-axis goniometer'
_diffrn_measurement_method
;
 Fullsphere data collection, phi and omega scans
;
_diffrn_measurement_specimen_support 'magnetic support whith MicroMount'
_diffrn_radiation_monochromator 'Quazar MX Multilayer Optics'
_diffrn_radiation_type MoK\a
_diffrn_radiation_wavelength 0.71073
_diffrn_reflns_av_R_equivalents 0.0638
_diffrn_reflns_av_sigmaI/netI 0.0733
_diffrn_reflns_limit_h_max 19
_diffrn_reflns_limit_h_min -16
_diffrn_reflns_limit_k_max 24
_diffrn_reflns_limit_k_min -20
_diffrn_reflns_limit_l_max 27
_diffrn_reflns_limit_l_min -27
_diffrn_reflns_number 85129
_diffrn_reflns_theta_full 31.03
_diffrn_reflns_theta_max 31.03
_diffrn_reflns_theta_min 1.23
_diffrn_source 'Micorfocus source E025 IuS'
_diffrn_source_current 0.6
_diffrn_source_power 50
_diffrn_source_size '0.2 mm x 0.2 mm fine focus'
_diffrn_source_type 'Bruker APEX DUO'
_exptl_absorpt_coefficient_mu 0.744
_exptl_absorpt_correction_T_max 0.9926
_exptl_absorpt_correction_T_min 0.8966
_exptl_absorpt_correction_type empirical
_exptl_absorpt_process_details
; 
 SADABS Version 2008/1 Bruker-Nonius
 Blessing, Acta Cryst. (1995) A51 33-38
;
_exptl_crystal_colour red
_exptl_crystal_density_diffrn 1.440
_exptl_crystal_description plate
_exptl_crystal_F_000 1908
_exptl_crystal_size_max 0.15
_exptl_crystal_size_mid 0.05
_exptl_crystal_size_min 0.01
_refine_diff_density_max 0.833
_refine_diff_density_min -0.889
_refine_diff_density_rms 0.097
_refine_ls_extinction_method none
_refine_ls_goodness_of_fit_ref 1.043
_refine_ls_hydrogen_treatment noref
_refine_ls_matrix_type full
_refine_ls_number_parameters 1129
_refine_ls_number_reflns 26557
_refine_ls_number_restraints 0
_refine_ls_restrained_S_all 1.043
_refine_ls_R_factor_all 0.1003
_refine_ls_R_factor_gt 0.0546
_refine_ls_shift/su_max 0.001
_refine_ls_shift/su_mean 0.000
_refine_ls_structure_factor_coef Fsqd
_refine_ls_weighting_details 'calc w=1/[\s^2^(Fo^2^)+(0.0475P)^2^+5.4357P] where P=(Fo^2^+2Fc^2^)/3'
_refine_ls_weighting_scheme calc
_refine_ls_wR_factor_gt 0.1238
_refine_ls_wR_factor_ref 0.1438
_reflns_number_gt 16769
_reflns_number_total 26557
_reflns_threshold_expression >2sigma(I)
_cod_data_source_file ic3008624_si_002_2.cif
_cod_data_source_block mo_bgh_0m
_cod_database_code 4330590

loop_
_symmetry_equiv_pos_as_xyz
'x, y, z'
'-x, -y, -z'

loop_
_atom_site_label
_atom_site_type_symbol
_atom_site_fract_x
_atom_site_fract_y
_atom_site_fract_z
_atom_site_U_iso_or_equiv
_atom_site_adp_type
_atom_site_occupancy
_atom_site_symmetry_multiplicity
_atom_site_calc_flag
_atom_site_refinement_flags
Fe1A Fe 0.99984(3) 0.88141(2) 0.218065(19) 0.01170(8) Uani 1 1 d .
Fe2A Fe 0.79148(3) 0.95972(2) 0.298881(19) 0.01185(8) Uani 1 1 d .
Fe1B Fe 0.53892(3) 0.55472(2) 0.222629(18) 0.01071(8) Uani 1 1 d .
Fe2B Fe 0.74678(3) 0.47552(2) 0.144674(18) 0.01108(8) Uani 1 1 d .
N1A N 1.03168(16) 0.80859(13) 0.13643(11) 0.0124(4) Uani 1 1 d .
N2A N 0.77018(17) 1.03935(13) 0.37496(11) 0.0143(4) Uani 1 1 d .
N1B N 0.50775(16) 0.62810(13) 0.30363(11) 0.0115(4) Uani 1 1 d .
N2B N 0.77751(16) 0.39632(13) 0.06778(11) 0.0125(4) Uani 1 1 d .
O1A O 0.85225(13) 0.88085(11) 0.22799(9) 0.0136(3) Uani 1 1 d .
O2A O 1.08228(15) 0.80273(11) 0.27523(10) 0.0176(4) Uani 1 1 d .
O3A O 1.04761(14) 0.96730(11) 0.15346(10) 0.0168(4) Uani 1 1 d .
O4A O 0.94053(13) 0.94476(11) 0.29934(9) 0.0134(3) Uani 1 1 d .
O5A O 0.70999(15) 0.89150(12) 0.36368(10) 0.0192(4) Uani 1 1 d .
O6A O 0.73302(15) 1.04335(11) 0.23229(10) 0.0178(4) Uani 1 1 d .
O1B O 0.68618(13) 0.55008(11) 0.21802(9) 0.0133(3) Uani 1 1 d .
O2B O 0.48184(15) 0.47260(11) 0.28785(9) 0.0165(4) Uani 1 1 d .
O3B O 0.47266(14) 0.63937(11) 0.15951(9) 0.0160(4) Uani 1 1 d .
O4B O 0.59916(13) 0.48329(11) 0.14714(9) 0.0133(3) Uani 1 1 d .
O5B O 0.80945(15) 0.55342(11) 0.07711(9) 0.0167(4) Uani 1 1 d .
O6B O 0.81254(14) 0.39408(11) 0.20957(9) 0.0157(4) Uani 1 1 d .
C1A C 0.9606(2) 0.74963(16) 0.15297(14) 0.0148(5) Uani 1 1 d .
H1A1 H 0.9692 0.7157 0.2009 0.018 Uiso 1 1 calc R
H1A2 H 0.9807 0.7135 0.1172 0.018 Uiso 1 1 calc R
C2A C 0.84941(19) 0.78556(15) 0.15320(13) 0.0128(5) Uani 1 1 d .
C3A C 0.7918(2) 0.75125(16) 0.11913(14) 0.0169(5) Uani 1 1 d .
H3A H 0.8249 0.7088 0.0941 0.020 Uiso 1 1 calc R
C4A C 0.6875(2) 0.77700(17) 0.12055(14) 0.0176(5) Uani 1 1 d .
H4A H 0.6496 0.7528 0.0968 0.021 Uiso 1 1 calc R
C5A C 0.6393(2) 0.83893(17) 0.15738(14) 0.0173(5) Uani 1 1 d .
H5A H 0.5679 0.8575 0.1585 0.021 Uiso 1 1 calc R
C6A C 0.69447(19) 0.87381(16) 0.19249(14) 0.0145(5) Uani 1 1 d .
H6A H 0.6607 0.9163 0.2174 0.017 Uiso 1 1 calc R
C7A C 0.79952(19) 0.84699(15) 0.19159(13) 0.0119(5) Uani 1 1 d .
C8A C 1.13892(19) 0.76273(16) 0.13616(13) 0.0150(5) Uani 1 1 d .
H8A1 H 1.1574 0.7349 0.0944 0.018 Uiso 1 1 calc R
H8A2 H 1.1861 0.8017 0.1300 0.018 Uiso 1 1 calc R
C9A C 1.15328(19) 0.70119(16) 0.20367(14) 0.0147(5) Uani 1 1 d .
C10A C 1.1947(2) 0.62034(17) 0.20141(15) 0.0179(5) Uani 1 1 d .
H10A H 1.2139 0.6034 0.1562 0.022 Uiso 1 1 calc R
C11A C 1.2084(2) 0.56383(17) 0.26457(15) 0.0201(6) Uani 1 1 d .
H11A H 1.2372 0.5089 0.2624 0.024 Uiso 1 1 calc R
C12A C 1.1797(2) 0.58831(17) 0.33048(15) 0.0198(5) Uani 1 1 d .
H12A H 1.1875 0.5499 0.3737 0.024 Uiso 1 1 calc R
C13A C 1.1394(2) 0.66919(17) 0.33359(14) 0.0180(5) Uani 1 1 d .
H13A H 1.1219 0.6859 0.3789 0.022 Uiso 1 1 calc R
C14A C 1.12451(19) 0.72580(16) 0.27068(14) 0.0150(5) Uani 1 1 d .
C15A C 1.0214(2) 0.86243(16) 0.06459(13) 0.0151(5) Uani 1 1 d .
H15A H 0.9513 0.8942 0.0663 0.018 Uiso 1 1 calc R
H15B H 1.0306 0.8282 0.0278 0.018 Uiso 1 1 calc R
C16A C 1.0968(2) 0.91990(16) 0.04190(13) 0.0151(5) Uani 1 1 d .
C17A C 1.1578(2) 0.92535(17) -0.02515(14) 0.0184(5) Uani 1 1 d .
H17A H 1.1550 0.8895 -0.0557 0.022 Uiso 1 1 calc R
C18A C 1.2225(2) 0.98181(17) -0.04842(14) 0.0199(6) Uani 1 1 d .
H18A H 1.2631 0.9848 -0.0946 0.024 Uiso 1 1 calc R
C19A C 1.2276(2) 1.03409(17) -0.00373(14) 0.0181(5) Uani 1 1 d .
H19A H 1.2713 1.0733 -0.0195 0.022 Uiso 1 1 calc R
C20A C 1.1686(2) 1.02889(16) 0.06404(14) 0.0171(5) Uani 1 1 d .
H20A H 1.1727 1.0643 0.0947 0.020 Uiso 1 1 calc R
C21A C 1.10332(19) 0.97195(15) 0.08725(13) 0.0141(5) Uani 1 1 d .
C22A C 0.8475(2) 1.01191(17) 0.42512(13) 0.0165(5) Uani 1 1 d .
H22A H 0.8440 0.9550 0.4489 0.020 Uiso 1 1 calc R
H22B H 0.8297 1.0453 0.4631 0.020 Uiso 1 1 calc R
C23A C 0.9554(2) 1.01703(16) 0.38948(13) 0.0145(5) Uani 1 1 d .
C24A C 1.0159(2) 1.05520(17) 0.41788(14) 0.0187(5) Uani 1 1 d .
H24A H 0.9864 1.0821 0.4570 0.022 Uiso 1 1 calc R
C25A C 1.1183(2) 1.05473(17) 0.39023(15) 0.0201(6) Uani 1 1 d .
H25A H 1.1586 1.0809 0.4103 0.024 Uiso 1 1 calc R
C26A C 1.1611(2) 1.01572(17) 0.33306(15) 0.0185(5) Uani 1 1 d .
H26A H 1.2314 1.0145 0.3143 0.022 Uiso 1 1 calc R
C27A C 1.1021(2) 0.97853(17) 0.30304(14) 0.0174(5) Uani 1 1 d .
H27A H 1.1321 0.9521 0.2637 0.021 Uiso 1 1 calc R
C28A C 0.99910(19) 0.97970(15) 0.33022(13) 0.0133(5) Uani 1 1 d .
C29A C 0.6659(2) 1.03897(16) 0.41773(14) 0.0174(5) Uani 1 1 d .
H29A H 0.6148 1.0551 0.3841 0.021 Uiso 1 1 calc R
H29B H 0.6527 1.0800 0.4488 0.021 Uiso 1 1 calc R
C30A C 0.6511(2) 0.95858(17) 0.46409(14) 0.0188(5) Uani 1 1 d .
C31A C 0.6124(2) 0.95279(18) 0.53722(15) 0.0206(6) Uani 1 1 d .
H31A H 0.6005 0.9996 0.5583 0.025 Uiso 1 1 calc R
C32A C 0.5908(2) 0.88008(19) 0.57978(15) 0.0226(6) Uani 1 1 d .
H32A H 0.5651 0.8770 0.6296 0.027 Uiso 1 1 calc R
C33A C 0.6074(2) 0.81210(18) 0.54859(15) 0.0239(6) Uani 1 1 d .
H33A H 0.5911 0.7624 0.5768 0.029 Uiso 1 1 calc R
C34A C 0.6476(2) 0.81631(18) 0.47646(15) 0.0218(6) Uani 1 1 d .
H34A H 0.6596 0.7690 0.4560 0.026 Uiso 1 1 calc R
C35A C 0.6707(2) 0.88845(17) 0.43348(14) 0.0174(5) Uani 1 1 d .
C36A C 0.7783(2) 1.12354(16) 0.33577(14) 0.0177(5) Uani 1 1 d .
H36A H 0.8458 1.1230 0.3051 0.021 Uiso 1 1 calc R
H36B H 0.7746 1.1584 0.3713 0.021 Uiso 1 1 calc R
C37A C 0.6957(2) 1.15973(16) 0.28916(14) 0.0152(5) Uani 1 1 d .
C38A C 0.6361(2) 1.23512(17) 0.29484(15) 0.0206(6) Uani 1 1 d .
H38A H 0.6452 1.2626 0.3304 0.025 Uiso 1 1 calc R
C39A C 0.5638(2) 1.27110(18) 0.24959(15) 0.0232(6) Uani 1 1 d .
H39A H 0.5236 1.3226 0.2543 0.028 Uiso 1 1 calc R
C40A C 0.5508(2) 1.23114(18) 0.19766(16) 0.0226(6) Uani 1 1 d .
H40A H 0.5017 1.2555 0.1664 0.027 Uiso 1 1 calc R
C41A C 0.6092(2) 1.15553(17) 0.19090(15) 0.0194(5) Uani 1 1 d .
H41A H 0.6007 1.1292 0.1543 0.023 Uiso 1 1 calc R
C42A C 0.6802(2) 1.11810(15) 0.23753(14) 0.0148(5) Uani 1 1 d .
C1B C 0.58129(19) 0.68532(15) 0.28852(14) 0.0141(5) Uani 1 1 d .
H1B1 H 0.5609 0.7220 0.3238 0.017 Uiso 1 1 calc R
H1B2 H 0.5760 0.7190 0.2401 0.017 Uiso 1 1 calc R
C2B C 0.69138(19) 0.64619(15) 0.29136(13) 0.0130(5) Uani 1 1 d .
C3B C 0.7501(2) 0.67888(17) 0.32590(13) 0.0164(5) Uani 1 1 d .
H3B H 0.7184 0.7223 0.3501 0.020 Uiso 1 1 calc R
C4B C 0.8542(2) 0.64970(18) 0.32595(14) 0.0198(6) Uani 1 1 d .
H4B H 0.8927 0.6727 0.3503 0.024 Uiso 1 1 calc R
C5B C 0.9008(2) 0.58709(17) 0.29039(14) 0.0180(5) Uani 1 1 d .
H5B H 0.9718 0.5670 0.2901 0.022 Uiso 1 1 calc R
C6B C 0.8446(2) 0.55323(16) 0.25499(14) 0.0167(5) Uani 1 1 d .
H6B H 0.8771 0.5098 0.2309 0.020 Uiso 1 1 calc R
C7B C 0.73948(19) 0.58293(15) 0.25458(13) 0.0127(5) Uani 1 1 d .
C8B C 0.5136(2) 0.57688(16) 0.37679(13) 0.0142(5) Uani 1 1 d .
H8B1 H 0.5023 0.6128 0.4124 0.017 Uiso 1 1 calc R
H8B2 H 0.5834 0.5448 0.3776 0.017 Uiso 1 1 calc R
C9B C 0.43754(19) 0.51966(15) 0.39960(13) 0.0132(5) Uani 1 1 d .
C10B C 0.3784(2) 0.51471(17) 0.46748(13) 0.0171(5) Uani 1 1 d .
H10B H 0.3837 0.5500 0.4979 0.021 Uiso 1 1 calc R
C11B C 0.3119(2) 0.45935(17) 0.49165(14) 0.0196(6) Uani 1 1 d .
H11B H 0.2721 0.4567 0.5381 0.024 Uiso 1 1 calc R
C12B C 0.3046(2) 0.40802(17) 0.44697(14) 0.0189(5) Uani 1 1 d .
H12B H 0.2600 0.3695 0.4631 0.023 Uiso 1 1 calc R
C13B C 0.3622(2) 0.41254(16) 0.37857(14) 0.0170(5) Uani 1 1 d .
H13B H 0.3564 0.3773 0.3483 0.020 Uiso 1 1 calc R
C14B C 0.4284(2) 0.46864(15) 0.35443(13) 0.0139(5) Uani 1 1 d .
C15B C 0.4014(2) 0.67512(16) 0.30061(13) 0.0149(5) Uani 1 1 d .
H15C H 0.3805 0.7029 0.3424 0.018 Uiso 1 1 calc R
H15D H 0.3541 0.6367 0.3049 0.018 Uiso 1 1 calc R
C16B C 0.39095(19) 0.73715(16) 0.23265(13) 0.0145(5) Uani 1 1 d .
C17B C 0.3427(2) 0.81657(16) 0.23584(14) 0.0174(5) Uani 1 1 d .
H17B H 0.3176 0.8315 0.2814 0.021 Uiso 1 1 calc R
C18B C 0.3306(2) 0.87424(16) 0.17356(15) 0.0183(5) Uani 1 1 d .
H18B H 0.2965 0.9279 0.1767 0.022 Uiso 1 1 calc R
C19B C 0.3686(2) 0.85318(16) 0.10675(15) 0.0182(5) Uani 1 1 d .
H19B H 0.3617 0.8927 0.0640 0.022 Uiso 1 1 calc R
C20B C 0.4168(2) 0.77422(16) 0.10238(14) 0.0168(5) Uani 1 1 d .
H20B H 0.4430 0.7601 0.0566 0.020 Uiso 1 1 calc R
C21B C 0.42726(19) 0.71523(16) 0.16489(14) 0.0143(5) Uani 1 1 d .
C22B C 0.69983(19) 0.42095(16) 0.01786(13) 0.0146(5) Uani 1 1 d .
H22C H 0.7194 0.3869 -0.0196 0.018 Uiso 1 1 calc R
H22D H 0.7019 0.4778 -0.0066 0.018 Uiso 1 1 calc R
C23B C 0.59174(19) 0.41466(16) 0.05225(13) 0.0138(5) Uani 1 1 d .
C24B C 0.5330(2) 0.38131(16) 0.01825(14) 0.0170(5) Uani 1 1 d .
H24B H 0.5639 0.3595 -0.0235 0.020 Uiso 1 1 calc R
C25B C 0.4302(2) 0.37891(17) 0.04369(15) 0.0190(5) Uani 1 1 d .
H25B H 0.3913 0.3559 0.0196 0.023 Uiso 1 1 calc R
C26B C 0.3853(2) 0.41061(16) 0.10473(14) 0.0177(5) Uani 1 1 d .
H26B H 0.3156 0.4083 0.1233 0.021 Uiso 1 1 calc R
C27B C 0.4415(2) 0.44572(16) 0.13889(14) 0.0152(5) Uani 1 1 d .
H27B H 0.4097 0.4685 0.1800 0.018 Uiso 1 1 calc R
C28B C 0.54477(19) 0.44769(15) 0.11321(13) 0.0126(5) Uani 1 1 d .
C29B C 0.88126(19) 0.40537(16) 0.02509(13) 0.0153(5) Uani 1 1 d .
H29C H 0.9314 0.3960 0.0589 0.018 Uiso 1 1 calc R
H29D H 0.9025 0.3633 -0.0052 0.018 Uiso 1 1 calc R
C30B C 0.88364(19) 0.48723(16) -0.02236(13) 0.0145(5) Uani 1 1 d .
C31B C 0.9231(2) 0.49430(17) -0.09497(13) 0.0166(5) Uani 1 1 d .
H31B H 0.9476 0.4467 -0.1149 0.020 Uiso 1 1 calc R
C32B C 0.9276(2) 0.56982(18) -0.13920(14) 0.0197(6) Uani 1 1 d .
H32B H 0.9553 0.5737 -0.1887 0.024 Uiso 1 1 calc R
C33B C 0.8911(2) 0.63937(18) -0.10998(14) 0.0196(5) Uani 1 1 d .
H33B H 0.8937 0.6912 -0.1397 0.024 Uiso 1 1 calc R
C34B C 0.8509(2) 0.63324(16) -0.03730(14) 0.0171(5) Uani 1 1 d .
H34B H 0.8254 0.6811 -0.0179 0.021 Uiso 1 1 calc R
C35B C 0.8474(2) 0.55774(16) 0.00740(14) 0.0154(5) Uani 1 1 d .
C36B C 0.7790(2) 0.31034(15) 0.10496(13) 0.0145(5) Uani 1 1 d .
H36C H 0.7892 0.2760 0.0681 0.017 Uiso 1 1 calc R
H36D H 0.7116 0.3055 0.1345 0.017 Uiso 1 1 calc R
C37B C 0.8607(2) 0.27818(16) 0.15278(13) 0.0147(5) Uani 1 1 d .
C38B C 0.9244(2) 0.20386(16) 0.14867(14) 0.0184(5) Uani 1 1 d .
H38B H 0.9205 0.1759 0.1120 0.022 Uiso 1 1 calc R
C39B C 0.9935(2) 0.16950(17) 0.19685(15) 0.0212(6) Uani 1 1 d .
H39B H 1.0363 0.1187 0.1932 0.025 Uiso 1 1 calc R
C40B C 0.9990(2) 0.21061(17) 0.25025(14) 0.0205(6) Uani 1 1 d .
H40B H 1.0448 0.1873 0.2841 0.025 Uiso 1 1 calc R
C41B C 0.9378(2) 0.28581(17) 0.25458(14) 0.0176(5) Uani 1 1 d .
H41B H 0.9425 0.3136 0.2912 0.021 Uiso 1 1 calc R
C42B C 0.8695(2) 0.32078(16) 0.20525(13) 0.0143(5) Uani 1 1 d .
C1S C 0.2840(3) 0.6971(2) 0.54825(16) 0.0269(7) Uani 1 1 d .
C2S C 0.1981(3) 0.7403(2) 0.51773(19) 0.0345(8) Uani 1 1 d .
H2S H 0.1338 0.7236 0.5351 0.041 Uiso 1 1 calc R
C3S C 0.2050(3) 0.8068(2) 0.46264(19) 0.0400(9) Uani 1 1 d .
H3S H 0.1459 0.8349 0.4422 0.048 Uiso 1 1 calc R
C4S C 0.2977(3) 0.8324(2) 0.43737(18) 0.0383(9) Uani 1 1 d .
H4S H 0.3023 0.8787 0.4002 0.046 Uiso 1 1 calc R
C5S C 0.3835(3) 0.7903(2) 0.46654(17) 0.0331(7) Uani 1 1 d .
H5S H 0.4476 0.8075 0.4492 0.040 Uiso 1 1 calc R
C6S C 0.3766(3) 0.7230(2) 0.52117(16) 0.0276(7) Uani 1 1 d .
H6S H 0.4364 0.6941 0.5404 0.033 Uiso 1 1 calc R
C7S C 0.2750(3) 0.6258(2) 0.60918(18) 0.0367(8) Uani 1 1 d .
H7S1 H 0.2392 0.6450 0.6531 0.055 Uiso 1 1 calc R
H7S2 H 0.3434 0.5965 0.6172 0.055 Uiso 1 1 calc R
H7S3 H 0.2366 0.5894 0.5969 0.055 Uiso 1 1 calc R
C1T C 0.1338(3) 0.3134(2) 0.37368(19) 0.0324(7) Uani 1 1 d .
C2T C 0.1268(3) 0.2652(2) 0.4423(2) 0.0363(8) Uani 1 1 d .
H2T H 0.1627 0.2110 0.4488 0.044 Uiso 1 1 calc R
C3T C 0.0693(3) 0.2944(2) 0.5004(2) 0.0369(8) Uani 1 1 d .
H3T H 0.0657 0.2608 0.5468 0.044 Uiso 1 1 calc R
C4T C 0.0163(3) 0.3729(2) 0.49166(19) 0.0361(8) Uani 1 1 d .
H4T H -0.0233 0.3932 0.5322 0.043 Uiso 1 1 calc R
C5T C 0.0203(3) 0.4222(2) 0.42429(18) 0.0326(7) Uani 1 1 d .
H5T H -0.0163 0.4761 0.4184 0.039 Uiso 1 1 calc R
C6T C 0.0783(3) 0.3922(2) 0.36548(18) 0.0299(7) Uani 1 1 d .
H6T H 0.0804 0.4257 0.3190 0.036 Uiso 1 1 calc R
C7T C 0.2017(3) 0.2812(3) 0.3120(2) 0.0460(10) Uani 1 1 d .
H7T1 H 0.1850 0.3161 0.2666 0.069 Uiso 1 1 calc R
H7T2 H 0.1915 0.2261 0.3129 0.069 Uiso 1 1 calc R
H7T3 H 0.2731 0.2804 0.3159 0.069 Uiso 1 1 calc R
C1U C 0.4190(2) 0.05533(19) 0.19722(17) 0.0261(6) Uani 1 1 d .
C2U C 0.3479(3) 0.1247(2) 0.2051(2) 0.0335(7) Uani 1 1 d .
H2U H 0.3202 0.1350 0.2520 0.040 Uiso 1 1 calc R
C3U C 0.3164(3) 0.1794(2) 0.1452(2) 0.0428(9) Uani 1 1 d .
H3U H 0.2669 0.2263 0.1515 0.051 Uiso 1 1 calc R
C4U C 0.3563(3) 0.1662(2) 0.0773(2) 0.0399(9) Uani 1 1 d .
H4U H 0.3348 0.2040 0.0366 0.048 Uiso 1 1 calc R
C5U C 0.4284(3) 0.0973(2) 0.06781(19) 0.0367(8) Uani 1 1 d .
H5U H 0.4567 0.0878 0.0207 0.044 Uiso 1 1 calc R
C6U C 0.4586(3) 0.0425(2) 0.12770(18) 0.0304(7) Uani 1 1 d .
H6U H 0.5074 -0.0047 0.1212 0.036 Uiso 1 1 calc R
C7U C 0.4560(2) -0.0021(2) 0.26204(17) 0.0293(7) Uani 1 1 d .
H7U1 H 0.5238 0.0065 0.2665 0.044 Uiso 1 1 calc R
H7U2 H 0.4599 -0.0580 0.2564 0.044 Uiso 1 1 calc R
H7U3 H 0.4083 0.0080 0.3054 0.044 Uiso 1 1 calc R

loop_
_atom_site_aniso_label
_atom_site_aniso_U_11
_atom_site_aniso_U_22
_atom_site_aniso_U_33
_atom_site_aniso_U_23
_atom_site_aniso_U_13
_atom_site_aniso_U_12
Fe1A 0.01127(18) 0.01117(18) 0.01227(16) -0.00306(13) -0.00044(13) -0.00131(13)
Fe2A 0.01080(18) 0.01194(18) 0.01282(16) -0.00408(13) -0.00082(13) -0.00096(13)
Fe1B 0.01067(17) 0.00973(17) 0.01138(16) -0.00287(13) -0.00062(13) -0.00096(13)
Fe2B 0.01084(17) 0.01114(18) 0.01102(16) -0.00340(13) -0.00088(13) -0.00064(13)
N1A 0.0097(10) 0.0124(10) 0.0143(10) -0.0014(8) -0.0002(8) -0.0024(8)
N2A 0.0134(11) 0.0153(11) 0.0142(10) -0.0042(8) -0.0017(8) -0.0011(8)
N1B 0.0129(10) 0.0099(10) 0.0116(9) -0.0025(8) 0.0001(8) -0.0031(8)
N2B 0.0134(10) 0.0103(10) 0.0133(9) -0.0026(8) -0.0018(8) -0.0008(8)
O1A 0.0115(9) 0.0137(9) 0.0169(8) -0.0060(7) -0.0019(7) -0.0020(7)
O2A 0.0204(10) 0.0155(9) 0.0162(9) -0.0050(7) -0.0048(7) 0.0023(7)
O3A 0.0200(10) 0.0141(9) 0.0160(9) -0.0043(7) 0.0029(7) -0.0054(7)
O4A 0.0117(9) 0.0138(9) 0.0157(8) -0.0056(7) -0.0015(7) -0.0019(7)
O5A 0.0273(11) 0.0168(10) 0.0144(9) -0.0051(7) 0.0031(7) -0.0094(8)
O6A 0.0219(10) 0.0144(9) 0.0180(9) -0.0067(7) -0.0072(7) 0.0026(8)
O1B 0.0131(9) 0.0143(9) 0.0146(8) -0.0077(7) -0.0018(7) -0.0019(7)
O2B 0.0219(10) 0.0132(9) 0.0143(8) -0.0040(7) 0.0023(7) -0.0059(7)
O3B 0.0217(10) 0.0132(9) 0.0123(8) -0.0025(7) -0.0053(7) 0.0013(7)
O4B 0.0123(9) 0.0140(9) 0.0146(8) -0.0056(7) -0.0027(7) -0.0009(7)
O5B 0.0215(10) 0.0142(9) 0.0150(8) -0.0053(7) -0.0001(7) -0.0038(7)
O6B 0.0197(10) 0.0130(9) 0.0143(8) -0.0042(7) -0.0054(7) 0.0021(7)
C1A 0.0158(13) 0.0119(12) 0.0167(11) -0.0027(9) -0.0005(9) -0.0040(10)
C2A 0.0139(12) 0.0112(12) 0.0121(10) -0.0002(9) -0.0004(9) -0.0029(9)
C3A 0.0206(14) 0.0157(13) 0.0152(11) -0.0043(10) 0.0009(10) -0.0071(10)
C4A 0.0200(14) 0.0211(14) 0.0140(11) -0.0026(10) -0.0012(10) -0.0103(11)
C5A 0.0145(13) 0.0191(13) 0.0178(12) 0.0008(10) -0.0020(10) -0.0066(10)
C6A 0.0128(12) 0.0114(12) 0.0179(12) -0.0007(9) -0.0006(9) -0.0027(9)
C7A 0.0141(12) 0.0099(11) 0.0120(10) -0.0018(9) -0.0008(9) -0.0045(9)
C8A 0.0120(12) 0.0153(13) 0.0158(11) -0.0025(10) 0.0012(9) -0.0015(9)
C9A 0.0093(11) 0.0145(12) 0.0191(12) -0.0022(10) -0.0007(9) -0.0015(9)
C10A 0.0133(13) 0.0187(14) 0.0215(13) -0.0057(11) -0.0010(10) -0.0012(10)
C11A 0.0165(13) 0.0136(13) 0.0289(14) -0.0037(11) -0.0027(11) -0.0002(10)
C12A 0.0145(13) 0.0194(14) 0.0223(13) 0.0016(11) -0.0036(10) -0.0008(10)
C13A 0.0133(13) 0.0224(14) 0.0165(12) -0.0019(10) -0.0016(10) -0.0012(10)
C14A 0.0113(12) 0.0143(12) 0.0189(12) -0.0051(10) -0.0026(9) 0.0009(9)
C15A 0.0163(13) 0.0168(13) 0.0129(11) -0.0029(9) -0.0019(9) -0.0046(10)
C16A 0.0142(12) 0.0150(13) 0.0151(11) -0.0002(9) -0.0028(9) -0.0021(10)
C17A 0.0210(14) 0.0180(14) 0.0161(12) -0.0029(10) -0.0020(10) -0.0041(11)
C18A 0.0207(14) 0.0194(14) 0.0157(12) 0.0022(10) 0.0002(10) -0.0029(11)
C19A 0.0175(13) 0.0152(13) 0.0198(12) 0.0010(10) -0.0032(10) -0.0030(10)
C20A 0.0202(14) 0.0133(12) 0.0173(12) -0.0011(10) -0.0040(10) -0.0027(10)
C21A 0.0135(12) 0.0114(12) 0.0156(11) -0.0005(9) -0.0021(9) -0.0007(9)
C22A 0.0187(13) 0.0181(13) 0.0127(11) -0.0039(10) -0.0026(9) -0.0016(10)
C23A 0.0146(12) 0.0147(12) 0.0135(11) -0.0007(9) -0.0033(9) -0.0017(10)
C24A 0.0260(15) 0.0169(13) 0.0149(12) -0.0027(10) -0.0076(10) -0.0036(11)
C25A 0.0224(14) 0.0194(14) 0.0209(13) -0.0005(11) -0.0095(11) -0.0069(11)
C26A 0.0135(13) 0.0198(14) 0.0221(13) -0.0004(11) -0.0057(10) -0.0036(10)
C27A 0.0151(13) 0.0192(14) 0.0186(12) -0.0049(10) -0.0026(10) -0.0031(10)
C28A 0.0130(12) 0.0129(12) 0.0139(11) -0.0014(9) -0.0032(9) -0.0018(9)
C29A 0.0147(13) 0.0156(13) 0.0186(12) -0.0028(10) 0.0027(10) -0.0003(10)
C30A 0.0170(13) 0.0209(14) 0.0180(12) -0.0039(10) -0.0014(10) -0.0028(11)
C31A 0.0196(14) 0.0202(14) 0.0208(13) -0.0073(11) 0.0014(10) -0.0008(11)
C32A 0.0202(14) 0.0270(16) 0.0183(13) -0.0045(11) 0.0007(10) -0.0018(12)
C33A 0.0244(15) 0.0210(15) 0.0224(13) 0.0015(11) -0.0001(11) -0.0040(12)
C34A 0.0233(15) 0.0160(14) 0.0258(14) -0.0046(11) -0.0001(11) -0.0048(11)
C35A 0.0151(13) 0.0196(14) 0.0173(12) -0.0037(10) 0.0012(10) -0.0051(10)
C36A 0.0208(14) 0.0153(13) 0.0181(12) -0.0030(10) -0.0037(10) -0.0054(10)
C37A 0.0168(13) 0.0118(12) 0.0166(11) -0.0031(9) -0.0008(9) -0.0022(10)
C38A 0.0271(15) 0.0147(13) 0.0183(12) -0.0034(10) 0.0000(11) -0.0024(11)
C39A 0.0233(15) 0.0147(14) 0.0256(14) -0.0006(11) 0.0008(11) 0.0028(11)
C40A 0.0190(14) 0.0188(14) 0.0283(14) 0.0006(11) -0.0062(11) -0.0025(11)
C41A 0.0202(14) 0.0174(14) 0.0219(13) -0.0026(11) -0.0065(11) -0.0042(11)
C42A 0.0148(12) 0.0111(12) 0.0181(12) -0.0026(9) -0.0020(9) -0.0016(9)
C1B 0.0152(12) 0.0119(12) 0.0160(11) -0.0042(9) -0.0017(9) -0.0031(9)
C2B 0.0156(12) 0.0137(12) 0.0099(10) -0.0026(9) 0.0020(9) -0.0059(10)
C3B 0.0202(13) 0.0177(13) 0.0135(11) -0.0051(10) 0.0002(10) -0.0081(10)
C4B 0.0224(14) 0.0230(15) 0.0178(12) -0.0025(11) -0.0062(10) -0.0112(11)
C5B 0.0133(13) 0.0193(14) 0.0219(13) -0.0009(10) -0.0055(10) -0.0043(10)
C6B 0.0147(13) 0.0138(13) 0.0222(13) -0.0047(10) -0.0029(10) -0.0024(10)
C7B 0.0126(12) 0.0129(12) 0.0124(11) -0.0003(9) -0.0019(9) -0.0041(9)
C8B 0.0154(12) 0.0156(12) 0.0119(11) -0.0021(9) -0.0014(9) -0.0043(10)
C9B 0.0144(12) 0.0120(12) 0.0122(11) 0.0001(9) -0.0029(9) -0.0014(9)
C10B 0.0189(13) 0.0189(14) 0.0129(11) -0.0006(10) -0.0013(10) -0.0057(11)
C11B 0.0200(14) 0.0213(14) 0.0149(12) 0.0010(10) -0.0008(10) -0.0039(11)
C12B 0.0180(13) 0.0170(13) 0.0201(12) 0.0022(10) -0.0011(10) -0.0067(10)
C13B 0.0202(14) 0.0126(12) 0.0184(12) -0.0011(10) -0.0040(10) -0.0043(10)
C14B 0.0149(12) 0.0118(12) 0.0135(11) -0.0011(9) -0.0016(9) -0.0006(9)
C15B 0.0138(12) 0.0132(12) 0.0165(11) -0.0031(9) 0.0002(9) -0.0010(9)
C16B 0.0112(12) 0.0158(13) 0.0162(11) -0.0026(10) -0.0016(9) -0.0023(9)
C17B 0.0151(13) 0.0164(13) 0.0195(12) -0.0049(10) 0.0004(10) -0.0014(10)
C18B 0.0155(13) 0.0122(13) 0.0262(13) -0.0042(10) -0.0038(10) 0.0012(10)
C19B 0.0183(13) 0.0147(13) 0.0205(12) 0.0021(10) -0.0051(10) -0.0038(10)
C20B 0.0155(13) 0.0170(13) 0.0172(12) -0.0019(10) -0.0039(10) -0.0010(10)
C21B 0.0125(12) 0.0130(12) 0.0176(12) -0.0034(9) -0.0038(9) -0.0007(9)
C22B 0.0140(12) 0.0159(13) 0.0141(11) -0.0050(9) -0.0029(9) 0.0001(10)
C23B 0.0123(12) 0.0143(12) 0.0144(11) -0.0033(9) -0.0035(9) 0.0006(9)
C24B 0.0201(14) 0.0155(13) 0.0167(12) -0.0059(10) -0.0065(10) 0.0006(10)
C25B 0.0195(14) 0.0173(13) 0.0232(13) -0.0039(11) -0.0098(11) -0.0042(11)
C26B 0.0146(13) 0.0172(13) 0.0222(13) -0.0014(10) -0.0057(10) -0.0043(10)
C27B 0.0137(12) 0.0143(12) 0.0171(12) -0.0023(10) -0.0020(9) -0.0022(10)
C28B 0.0126(12) 0.0099(11) 0.0158(11) -0.0038(9) -0.0055(9) 0.0011(9)
C29B 0.0132(12) 0.0158(13) 0.0158(11) -0.0039(10) -0.0003(9) -0.0001(10)
C30B 0.0126(12) 0.0163(13) 0.0133(11) -0.0011(9) -0.0016(9) -0.0019(10)
C31B 0.0152(13) 0.0204(14) 0.0141(11) -0.0052(10) 0.0001(9) -0.0025(10)
C32B 0.0172(13) 0.0270(15) 0.0131(11) -0.0006(10) 0.0001(10) -0.0052(11)
C33B 0.0177(13) 0.0210(14) 0.0188(12) 0.0021(10) -0.0026(10) -0.0062(11)
C34B 0.0176(13) 0.0141(13) 0.0190(12) -0.0018(10) -0.0023(10) -0.0027(10)
C35B 0.0130(12) 0.0171(13) 0.0154(11) -0.0019(10) -0.0011(9) -0.0033(10)
C36B 0.0176(13) 0.0096(12) 0.0168(11) -0.0046(9) -0.0028(10) -0.0015(9)
C37B 0.0156(12) 0.0120(12) 0.0161(11) -0.0017(9) -0.0022(9) -0.0029(9)
C38B 0.0217(14) 0.0120(12) 0.0196(12) -0.0031(10) -0.0005(10) -0.0009(10)
C39B 0.0207(14) 0.0126(13) 0.0246(14) 0.0018(11) 0.0008(11) 0.0008(10)
C40B 0.0181(14) 0.0210(14) 0.0184(12) 0.0048(11) -0.0029(10) -0.0034(11)
C41B 0.0184(13) 0.0173(13) 0.0164(12) -0.0002(10) -0.0032(10) -0.0040(10)
C42B 0.0138(12) 0.0136(12) 0.0140(11) -0.0012(9) 0.0007(9) -0.0028(9)
C1S 0.0339(18) 0.0263(16) 0.0222(14) -0.0134(12) -0.0015(12) -0.0017(13)
C2S 0.0306(18) 0.039(2) 0.0386(18) -0.0199(16) -0.0066(14) -0.0017(15)
C3S 0.048(2) 0.037(2) 0.0379(19) -0.0172(16) -0.0225(17) 0.0098(17)
C4S 0.067(3) 0.0243(17) 0.0241(15) -0.0080(13) -0.0141(16) 0.0016(17)
C5S 0.041(2) 0.0342(19) 0.0262(15) -0.0123(14) 0.0000(14) -0.0087(15)
C6S 0.0313(17) 0.0281(17) 0.0241(14) -0.0129(13) -0.0043(12) 0.0016(13)
C7S 0.050(2) 0.0314(19) 0.0280(16) -0.0105(14) 0.0029(15) -0.0081(16)
C1T 0.0279(17) 0.0366(19) 0.0428(19) -0.0232(16) -0.0084(14) -0.0085(14)
C2T 0.0346(19) 0.0242(17) 0.056(2) -0.0058(16) -0.0193(17) -0.0099(14)
C3T 0.037(2) 0.034(2) 0.0395(19) 0.0050(15) -0.0089(15) -0.0170(16)
C4T 0.037(2) 0.038(2) 0.0332(17) -0.0054(15) 0.0045(14) -0.0162(16)
C5T 0.0323(18) 0.0257(17) 0.0379(18) -0.0058(14) -0.0011(14) -0.0044(14)
C6T 0.0296(17) 0.0306(18) 0.0315(16) -0.0063(14) -0.0071(13) -0.0068(14)
C7T 0.043(2) 0.053(3) 0.049(2) -0.023(2) -0.0116(18) -0.0055(19)
C1U 0.0209(15) 0.0246(16) 0.0342(16) -0.0048(13) -0.0020(12) -0.0097(12)
C2U 0.0270(17) 0.0308(18) 0.0425(19) -0.0107(15) 0.0015(14) -0.0065(14)
C3U 0.033(2) 0.034(2) 0.057(2) -0.0035(18) -0.0080(17) 0.0020(16)
C4U 0.043(2) 0.034(2) 0.043(2) 0.0074(16) -0.0166(17) -0.0129(17)
C5U 0.044(2) 0.038(2) 0.0334(18) -0.0077(15) -0.0049(15) -0.0181(17)
C6U 0.0300(17) 0.0286(17) 0.0348(17) -0.0082(14) -0.0043(13) -0.0081(14)
C7U 0.0252(16) 0.0298(17) 0.0334(16) -0.0074(14) -0.0027(13) -0.0061(13)

loop_
_atom_type_symbol
_atom_type_description
_atom_type_scat_dispersion_real
_atom_type_scat_dispersion_imag
_atom_type_scat_source
C C 0.0033 0.0016 'International Tables Vol C Tables 4.2.6.8 and 6.1.1.4'
H H 0.0000 0.0000 'International Tables Vol C Tables 4.2.6.8 and 6.1.1.4'
N N 0.0061 0.0033 'International Tables Vol C Tables 4.2.6.8 and 6.1.1.4'
O O 0.0106 0.0060 'International Tables Vol C Tables 4.2.6.8 and 6.1.1.4'
Fe Fe 0.3463 0.8444 'International Tables Vol C Tables 4.2.6.8 and 6.1.1.4'

loop_
_geom_angle_atom_site_label_1
_geom_angle_atom_site_label_2
_geom_angle_atom_site_label_3
_geom_angle
O3A Fe1A O2A 123.14(9)
O3A Fe1A O1A 116.00(8)
O2A Fe1A O1A 120.76(8)
O3A Fe1A O4A 95.68(8)
O2A Fe1A O4A 93.18(8)
O1A Fe1A O4A 77.44(7)
O3A Fe1A N1A 91.50(8)
O2A Fe1A N1A 90.56(8)
O1A Fe1A N1A 91.15(8)
O4A Fe1A N1A 168.33(8)
O6A Fe2A O5A 120.11(9)
O6A Fe2A O4A 118.35(8)
O5A Fe2A O4A 121.54(8)
O6A Fe2A O1A 96.39(8)
O5A Fe2A O1A 96.81(8)
O4A Fe2A O1A 76.60(7)
O6A Fe2A N2A 90.88(8)
O5A Fe2A N2A 90.97(8)
O4A Fe2A N2A 88.22(8)
O1A Fe2A N2A 164.83(8)
O2B Fe1B O3B 127.41(9)
O2B Fe1B O1B 116.27(8)
O3B Fe1B O1B 116.30(8)
O2B Fe1B O4B 93.81(8)
O3B Fe1B O4B 95.34(7)
O1B Fe1B O4B 78.09(7)
O2B Fe1B N1B 90.43(8)
O3B Fe1B N1B 90.66(8)
O1B Fe1B N1B 90.30(8)
O4B Fe1B N1B 168.35(8)
O6B Fe2B O5B 125.11(9)
O6B Fe2B O4B 118.44(8)
O5B Fe2B O4B 116.44(8)
O6B Fe2B O1B 94.89(7)
O5B Fe2B O1B 95.22(8)
O4B Fe2B O1B 77.88(7)
O6B Fe2B N2B 90.16(8)
O5B Fe2B N2B 90.66(8)
O4B Fe2B N2B 90.21(8)
O1B Fe2B N2B 168.07(8)
C1A N1A C15A 110.76(19)
C1A N1A C8A 108.7(2)
C15A N1A C8A 109.76(19)
C1A N1A Fe1A 109.79(15)
C15A N1A Fe1A 109.32(15)
C8A N1A Fe1A 108.51(15)
C22A N2A C36A 109.4(2)
C22A N2A C29A 108.9(2)
C36A N2A C29A 109.1(2)
C22A N2A Fe2A 111.16(16)
C36A N2A Fe2A 109.86(15)
C29A N2A Fe2A 108.44(16)
C1B N1B C8B 109.58(19)
C1B N1B C15B 109.44(19)
C8B N1B C15B 109.53(19)
C1B N1B Fe1B 110.28(15)
C8B N1B Fe1B 111.05(15)
C15B N1B Fe1B 106.92(14)
C22B N2B C36B 110.5(2)
C22B N2B C29B 108.96(19)
C36B N2B C29B 109.3(2)
C22B N2B Fe2B 110.12(15)
C36B N2B Fe2B 110.82(15)
C29B N2B Fe2B 107.06(15)
C7A O1A Fe1A 130.40(15)
C7A O1A Fe2A 127.08(15)
Fe1A O1A Fe2A 102.02(8)
C14A O2A Fe1A 131.98(16)
C21A O3A Fe1A 131.88(17)
C28A O4A Fe2A 133.05(16)
C28A O4A Fe1A 122.73(15)
Fe2A O4A Fe1A 102.68(8)
C35A O5A Fe2A 132.57(17)
C42A O6A Fe2A 132.44(16)
C7B O1B Fe1B 131.47(16)
C7B O1B Fe2B 126.54(16)
Fe1B O1B Fe2B 101.93(8)
C14B O2B Fe1B 133.26(17)
C21B O3B Fe1B 132.95(16)
C28B O4B Fe2B 131.85(15)
C28B O4B Fe1B 125.95(15)
Fe2B O4B Fe1B 102.05(8)
C35B O5B Fe2B 132.41(17)
C42B O6B Fe2B 134.11(16)
N1A C1A C2A 115.7(2)
C3A C2A C7A 118.7(2)
C3A C2A C1A 118.1(2)
C7A C2A C1A 123.0(2)
C4A C3A C2A 122.1(2)
C3A C4A C5A 118.8(2)
C6A C5A C4A 120.5(3)
C5A C6A C7A 120.5(2)
O1A C7A C6A 119.6(2)
O1A C7A C2A 120.9(2)
C6A C7A C2A 119.4(2)
C9A C8A N1A 113.2(2)
C10A C9A C14A 119.3(2)
C10A C9A C8A 121.5(2)
C14A C9A C8A 119.2(2)
C9A C10A C11A 120.9(3)
C12A C11A C10A 119.6(3)
C11A C12A C13A 120.2(3)
C12A C13A C14A 120.5(2)
O2A C14A C13A 119.4(2)
O2A C14A C9A 121.1(2)
C13A C14A C9A 119.5(2)
N1A C15A C16A 113.6(2)
C17A C16A C21A 118.6(2)
C17A C16A C15A 121.3(2)
C21A C16A C15A 120.1(2)
C18A C17A C16A 121.6(3)
C17A C18A C19A 119.5(3)
C18A C19A C20A 119.9(3)
C19A C20A C21A 120.4(2)
O3A C21A C20A 119.4(2)
O3A C21A C16A 120.6(2)
C20A C21A C16A 119.9(2)
N2A C22A C23A 114.2(2)
C24A C23A C28A 118.7(2)
C24A C23A C22A 119.9(2)
C28A C23A C22A 121.2(2)
C25A C24A C23A 121.3(3)
C26A C25A C24A 119.3(2)
C25A C26A C27A 120.5(3)
C26A C27A C28A 120.3(3)
O4A C28A C27A 120.2(2)
O4A C28A C23A 120.0(2)
C27A C28A C23A 119.8(2)
N2A C29A C30A 114.0(2)
C31A C30A C35A 119.0(3)
C31A C30A C29A 120.6(3)
C35A C30A C29A 120.3(2)
C32A C31A C30A 121.5(3)
C33A C32A C31A 119.1(3)
C34A C33A C32A 120.3(3)
C33A C34A C35A 121.2(3)
O5A C35A C34A 120.5(2)
O5A C35A C30A 120.5(2)
C34A C35A C30A 118.9(2)
N2A C36A C37A 113.1(2)
C38A C37A C42A 119.1(2)
C38A C37A C36A 120.9(2)
C42A C37A C36A 120.0(2)
C39A C38A C37A 121.5(3)
C40A C39A C38A 119.2(3)
C39A C40A C41A 120.5(3)
C40A C41A C42A 120.5(3)
O6A C42A C41A 119.8(2)
O6A C42A C37A 121.1(2)
C41A C42A C37A 119.1(2)
N1B C1B C2B 115.2(2)
C3B C2B C7B 118.6(2)
C3B C2B C1B 118.7(2)
C7B C2B C1B 122.5(2)
C2B C3B C4B 121.8(2)
C5B C4B C3B 119.4(2)
C4B C5B C6B 120.4(3)
C5B C6B C7B 120.3(2)
O1B C7B C2B 121.1(2)
O1B C7B C6B 119.3(2)
C2B C7B C6B 119.6(2)
N1B C8B C9B 114.1(2)
C10B C9B C14B 119.1(2)
C10B C9B C8B 120.1(2)
C14B C9B C8B 120.7(2)
C11B C10B C9B 121.5(2)
C12B C11B C10B 119.0(2)
C11B C12B C13B 120.5(3)
C12B C13B C14B 120.3(2)
O2B C14B C13B 119.1(2)
O2B C14B C9B 121.3(2)
C13B C14B C9B 119.6(2)
N1B C15B C16B 113.7(2)
C17B C16B C21B 119.1(2)
C17B C16B C15B 120.5(2)
C21B C16B C15B 120.4(2)
C18B C17B C16B 121.2(2)
C19B C18B C17B 119.7(3)
C18B C19B C20B 120.0(2)
C19B C20B C21B 120.7(2)
O3B C21B C20B 119.8(2)
O3B C21B C16B 120.9(2)
C20B C21B C16B 119.3(2)
N2B C22B C23B 115.6(2)
C24B C23B C28B 118.5(2)
C24B C23B C22B 118.4(2)
C28B C23B C22B 122.9(2)
C23B C24B C25B 121.8(2)
C26B C25B C24B 119.0(2)
C25B C26B C27B 120.4(3)
C26B C27B C28B 120.3(2)
O4B C28B C27B 119.7(2)
O4B C28B C23B 120.4(2)
C27B C28B C23B 120.0(2)
C30B C29B N2B 113.3(2)
C31B C30B C35B 119.5(2)
C31B C30B C29B 120.8(2)
C35B C30B C29B 119.7(2)
C30B C31B C32B 121.3(3)
C33B C32B C31B 119.2(2)
C32B C33B C34B 120.1(3)
C33B C34B C35B 120.9(3)
O5B C35B C34B 119.7(2)
O5B C35B C30B 121.3(2)
C34B C35B C30B 119.0(2)
N2B C36B C37B 114.3(2)
C38B C37B C42B 118.9(2)
C38B C37B C36B 120.9(2)
C42B C37B C36B 120.1(2)
C39B C38B C37B 121.8(3)
C40B C39B C38B 118.9(3)
C39B C40B C41B 120.5(3)
C40B C41B C42B 120.4(3)
O6B C42B C41B 119.4(2)
O6B C42B C37B 121.1(2)
C41B C42B C37B 119.4(2)
C6S C1S C2S 117.7(3)
C6S C1S C7S 121.6(3)
C2S C1S C7S 120.7(3)
C3S C2S C1S 121.2(3)
C4S C3S C2S 120.1(3)
C5S C4S C3S 119.5(3)
C4S C5S C6S 120.2(4)
C1S C6S C5S 121.2(3)
C2T C1T C6T 118.1(3)
C2T C1T C7T 120.0(3)
C6T C1T C7T 121.9(3)
C3T C2T C1T 121.2(3)
C2T C3T C4T 120.0(3)
C3T C4T C5T 120.4(3)
C4T C5T C6T 119.5(3)
C5T C6T C1T 120.8(3)
C2U C1U C6U 118.0(3)
C2U C1U C7U 120.7(3)
C6U C1U C7U 121.2(3)
C1U C2U C3U 120.9(3)
C4U C3U C2U 120.5(4)
C3U C4U C5U 119.8(3)
C6U C5U C4U 119.4(3)
C5U C6U C1U 121.4(3)

loop_
_geom_bond_atom_site_label_1
_geom_bond_atom_site_label_2
_geom_bond_distance
Fe1A O3A 1.8519(19)
Fe1A O2A 1.8611(18)
Fe1A O1A 1.9713(18)
Fe1A O4A 2.0462(17)
Fe1A N1A 2.144(2)
Fe2A O6A 1.8529(18)
Fe2A O5A 1.8771(19)
Fe2A O4A 1.9804(18)
Fe2A O1A 2.0735(18)
Fe2A N2A 2.156(2)
Fe1B O2B 1.8639(18)
Fe1B O3B 1.8673(18)
Fe1B O1B 1.9628(18)
Fe1B O4B 2.0500(17)
Fe1B N1B 2.141(2)
Fe2B O6B 1.8554(18)
Fe2B O5B 1.8695(19)
Fe2B O4B 1.9656(18)
Fe2B O1B 2.0561(17)
Fe2B N2B 2.151(2)
N1A C1A 1.482(3)
N1A C15A 1.498(3)
N1A C8A 1.501(3)
N2A C22A 1.490(3)
N2A C36A 1.493(3)
N2A C29A 1.496(3)
N1B C1B 1.486(3)
N1B C8B 1.494(3)
N1B C15B 1.502(3)
N2B C22B 1.490(3)
N2B C36B 1.491(3)
N2B C29B 1.508(3)
O1A C7A 1.368(3)
O2A C14A 1.342(3)
O3A C21A 1.349(3)
O4A C28A 1.366(3)
O5A C35A 1.343(3)
O6A C42A 1.349(3)
O1B C7B 1.364(3)
O2B C14B 1.344(3)
O3B C21B 1.338(3)
O4B C28B 1.370(3)
O5B C35B 1.335(3)
O6B C42B 1.344(3)
C1A C2A 1.503(4)
C2A C3A 1.390(4)
C2A C7A 1.405(3)
C3A C4A 1.385(4)
C4A C5A 1.389(4)
C5A C6A 1.385(4)
C6A C7A 1.398(4)
C8A C9A 1.500(3)
C9A C10A 1.392(4)
C9A C14A 1.405(4)
C10A C11A 1.395(4)
C11A C12A 1.385(4)
C12A C13A 1.393(4)
C13A C14A 1.395(4)
C15A C16A 1.505(4)
C16A C17A 1.392(4)
C16A C21A 1.403(4)
C17A C18A 1.385(4)
C18A C19A 1.391(4)
C19A C20A 1.391(4)
C20A C21A 1.398(4)
C22A C23A 1.504(4)
C23A C24A 1.393(4)
C23A C28A 1.404(3)
C24A C25A 1.388(4)
C25A C26A 1.385(4)
C26A C27A 1.386(4)
C27A C28A 1.392(4)
C29A C30A 1.500(4)
C30A C31A 1.396(4)
C30A C35A 1.409(4)
C31A C32A 1.389(4)
C32A C33A 1.386(4)
C33A C34A 1.385(4)
C34A C35A 1.390(4)
C36A C37A 1.511(4)
C37A C38A 1.391(4)
C37A C42A 1.411(4)
C38A C39A 1.389(4)
C39A C40A 1.383(4)
C40A C41A 1.392(4)
C41A C42A 1.397(4)
C1B C2B 1.508(4)
C2B C3B 1.389(3)
C2B C7B 1.406(3)
C3B C4B 1.395(4)
C4B C5B 1.379(4)
C5B C6B 1.388(4)
C6B C7B 1.409(4)
C8B C9B 1.509(4)
C9B C10B 1.394(3)
C9B C14B 1.398(3)
C10B C11B 1.390(4)
C11B C12B 1.387(4)
C12B C13B 1.394(4)
C13B C14B 1.396(4)
C15B C16B 1.504(3)
C16B C17B 1.394(4)
C16B C21B 1.408(3)
C17B C18B 1.389(4)
C18B C19B 1.388(4)
C19B C20B 1.391(4)
C20B C21B 1.401(4)
C22B C23B 1.503(4)
C23B C24B 1.389(3)
C23B C28B 1.402(3)
C24B C25B 1.392(4)
C25B C26B 1.386(4)
C26B C27B 1.386(4)
C27B C28B 1.396(4)
C29B C30B 1.502(4)
C30B C31B 1.388(3)
C30B C35B 1.410(4)
C31B C32B 1.393(4)
C32B C33B 1.390(4)
C33B C34B 1.392(4)
C34B C35B 1.395(4)
C36B C37B 1.508(3)
C37B C38B 1.394(4)
C37B C42B 1.404(4)
C38B C39B 1.392(4)
C39B C40B 1.387(4)
C40B C41B 1.393(4)
C41B C42B 1.402(4)
C1S C6S 1.387(5)
C1S C2S 1.397(5)
C1S C7S 1.507(5)
C2S C3S 1.384(5)
C3S C4S 1.381(6)
C4S C5S 1.380(5)
C5S C6S 1.388(5)
C1T C2T 1.396(5)
C1T C6T 1.397(5)
C1T C7T 1.493(5)
C2T C3T 1.366(5)
C3T C4T 1.381(5)
C4T C5T 1.383(5)
C5T C6T 1.384(5)
C1U C2U 1.385(5)
C1U C6U 1.392(4)
C1U C7U 1.506(4)
C2U C3U 1.392(5)
C3U C4U 1.365(5)
C4U C5U 1.393(5)
C5U C6U 1.386(5)

loop_
_geom_torsion_atom_site_label_1
_geom_torsion_atom_site_label_2
_geom_torsion_atom_site_label_3
_geom_torsion_atom_site_label_4
_geom_torsion
O3A Fe1A N1A C1A -151.75(16)
O2A Fe1A N1A C1A 85.08(16)
O1A Fe1A N1A C1A -35.71(16)
O4A Fe1A N1A C1A -23.7(5)
O3A Fe1A N1A C15A -30.06(16)
O2A Fe1A N1A C15A -153.23(16)
O1A Fe1A N1A C15A 85.99(16)
O4A Fe1A N1A C15A 98.0(4)
O3A Fe1A N1A C8A 89.62(16)
O2A Fe1A N1A C8A -33.55(16)
O1A Fe1A N1A C8A -154.34(16)
O4A Fe1A N1A C8A -142.3(3)
O6A Fe2A N2A C22A -153.02(17)
O5A Fe2A N2A C22A 86.84(17)
O4A Fe2A N2A C22A -34.69(17)
O1A Fe2A N2A C22A -34.2(4)
O6A Fe2A N2A C36A -31.85(17)
O5A Fe2A N2A C36A -151.99(17)
O4A Fe2A N2A C36A 86.48(17)
O1A Fe2A N2A C36A 87.0(3)
O6A Fe2A N2A C29A 87.30(17)
O5A Fe2A N2A C29A -32.84(17)
O4A Fe2A N2A C29A -154.37(16)
O1A Fe2A N2A C29A -153.9(3)
O2B Fe1B N1B C1B 153.39(16)
O3B Fe1B N1B C1B -79.20(16)
O1B Fe1B N1B C1B 37.11(16)
O4B Fe1B N1B C1B 41.9(4)
O2B Fe1B N1B C8B 31.72(16)
O3B Fe1B N1B C8B 159.13(16)
O1B Fe1B N1B C8B -84.56(16)
O4B Fe1B N1B C8B -79.7(4)
O2B Fe1B N1B C15B -87.71(16)
O3B Fe1B N1B C15B 39.70(16)
O1B Fe1B N1B C15B 156.01(15)
O4B Fe1B N1B C15B 160.8(3)
O6B Fe2B N2B C22B 154.15(17)
O5B Fe2B N2B C22B -80.74(17)
O4B Fe2B N2B C22B 35.71(16)
O1B Fe2B N2B C22B 38.9(5)
O6B Fe2B N2B C36B 31.53(17)
O5B Fe2B N2B C36B 156.64(16)
O4B Fe2B N2B C36B -86.91(16)
O1B Fe2B N2B C36B -83.7(4)
O6B Fe2B N2B C29B -87.54(16)
O5B Fe2B N2B C29B 37.57(16)
O4B Fe2B N2B C29B 154.02(15)
O1B Fe2B N2B C29B 157.2(3)
O3A Fe1A O1A C7A 90.3(2)
O2A Fe1A O1A C7A -93.3(2)
O4A Fe1A O1A C7A -179.5(2)
N1A Fe1A O1A C7A -1.9(2)
O3A Fe1A O1A Fe2A -81.88(9)
O2A Fe1A O1A Fe2A 94.56(10)
O4A Fe1A O1A Fe2A 8.37(7)
N1A Fe1A O1A Fe2A -174.11(8)
O6A Fe2A O1A C7A -63.5(2)
O5A Fe2A O1A C7A 57.9(2)
O4A Fe2A O1A C7A 178.8(2)
N2A Fe2A O1A C7A 178.3(3)
O6A Fe2A O1A Fe1A 109.00(9)
O5A Fe2A O1A Fe1A -129.55(9)
O4A Fe2A O1A Fe1A -8.67(8)
N2A Fe2A O1A Fe1A -9.2(3)
O3A Fe1A O2A C14A -104.1(2)
O1A Fe1A O2A C14A 79.8(2)
O4A Fe1A O2A C14A 157.0(2)
N1A Fe1A O2A C14A -11.9(2)
O2A Fe1A O3A C21A 77.4(2)
O1A Fe1A O3A C21A -106.3(2)
O4A Fe1A O3A C21A 174.9(2)
N1A Fe1A O3A C21A -14.3(2)
O6A Fe2A O4A C28A 83.9(2)
O5A Fe2A O4A C28A -96.2(2)
O1A Fe2A O4A C28A 174.0(2)
N2A Fe2A O4A C28A -6.2(2)
O6A Fe2A O4A Fe1A -81.71(10)
O5A Fe2A O4A Fe1A 98.19(10)
O1A Fe2A O4A Fe1A 8.38(7)
N2A Fe2A O4A Fe1A -171.75(9)
O3A Fe1A O4A C28A -60.88(19)
O2A Fe1A O4A C28A 62.89(19)
O1A Fe1A O4A C28A -176.29(19)
N1A Fe1A O4A C28A 171.4(3)
O3A Fe1A O4A Fe2A 106.63(9)
O2A Fe1A O4A Fe2A -129.61(9)
O1A Fe1A O4A Fe2A -8.78(8)
N1A Fe1A O4A Fe2A -21.1(4)
O6A Fe2A O5A C35A -101.4(2)
O4A Fe2A O5A C35A 78.7(3)
O1A Fe2A O5A C35A 157.1(2)
N2A Fe2A O5A C35A -9.9(3)
O5A Fe2A O6A C42A 79.8(2)
O4A Fe2A O6A C42A -100.3(2)
O1A Fe2A O6A C42A -178.5(2)
N2A Fe2A O6A C42A -11.8(2)
O2B Fe1B O1B C7B -90.6(2)
O3B Fe1B O1B C7B 90.9(2)
O4B Fe1B O1B C7B -179.0(2)
N1B Fe1B O1B C7B 0.0(2)
O2B Fe1B O1B Fe2B 86.67(9)
O3B Fe1B O1B Fe2B -91.81(9)
O4B Fe1B O1B Fe2B -1.70(7)
N1B Fe1B O1B Fe2B 177.30(8)
O6B Fe2B O1B C7B 61.2(2)
O5B Fe2B O1B C7B -64.8(2)
O4B Fe2B O1B C7B 179.2(2)
N2B Fe2B O1B C7B 176.0(3)
O6B Fe2B O1B Fe1B -116.29(9)
O5B Fe2B O1B Fe1B 117.73(9)
O4B Fe2B O1B Fe1B 1.78(8)
N2B Fe2B O1B Fe1B -1.5(4)
O3B Fe1B O2B C14B -81.7(2)
O1B Fe1B O2B C14B 100.0(2)
O4B Fe1B O2B C14B 178.6(2)
N1B Fe1B O2B C14B 9.4(2)
O2B Fe1B O3B C21B 92.5(2)
O1B Fe1B O3B C21B -89.2(2)
O4B Fe1B O3B C21B -168.6(2)
N1B Fe1B O3B C21B 1.4(2)
O6B Fe2B O4B C28B -88.4(2)
O5B Fe2B O4B C28B 92.8(2)
O1B Fe2B O4B C28B -177.4(2)
N2B Fe2B O4B C28B 1.9(2)
O6B Fe2B O4B Fe1B 87.32(10)
O5B Fe2B O4B Fe1B -91.54(9)
O1B Fe2B O4B Fe1B -1.70(7)
N2B Fe2B O4B Fe1B 177.62(8)
O2B Fe1B O4B C28B 61.74(19)
O3B Fe1B O4B C28B -66.40(19)
O1B Fe1B O4B C28B 177.8(2)
N1B Fe1B O4B C28B 172.9(3)
O2B Fe1B O4B Fe2B -114.28(9)
O3B Fe1B O4B Fe2B 117.57(9)
O1B Fe1B O4B Fe2B 1.78(8)
N1B Fe1B O4B Fe2B -3.2(4)
O6B Fe2B O5B C35B 96.4(2)
O4B Fe2B O5B C35B -84.8(2)
O1B Fe2B O5B C35B -163.9(2)
N2B Fe2B O5B C35B 5.7(2)
O5B Fe2B O6B C42B -81.8(2)
O4B Fe2B O6B C42B 99.4(2)
O1B Fe2B O6B C42B 178.3(2)
N2B Fe2B O6B C42B 9.1(2)
C15A N1A C1A C2A -57.6(3)
C8A N1A C1A C2A -178.2(2)
Fe1A N1A C1A C2A 63.2(2)
N1A C1A C2A C3A 135.6(2)
N1A C1A C2A C7A -50.3(3)
C7A C2A C3A C4A 1.5(4)
C1A C2A C3A C4A 175.8(2)
C2A C3A C4A C5A -0.2(4)
C3A C4A C5A C6A -0.5(4)
C4A C5A C6A C7A -0.2(4)
Fe1A O1A C7A C6A -161.16(18)
Fe2A O1A C7A C6A 9.2(3)
Fe1A O1A C7A C2A 18.8(3)
Fe2A O1A C7A C2A -170.79(17)
C5A C6A C7A O1A -178.5(2)
C5A C6A C7A C2A 1.6(4)
C3A C2A C7A O1A 177.9(2)
C1A C2A C7A O1A 3.8(4)
C3A C2A C7A C6A -2.2(4)
C1A C2A C7A C6A -176.2(2)
C1A N1A C8A C9A -53.0(3)
C15A N1A C8A C9A -174.3(2)
Fe1A N1A C8A C9A 66.3(2)
N1A C8A C9A C10A 126.2(3)
N1A C8A C9A C14A -54.0(3)
C14A C9A C10A C11A -0.3(4)
C8A C9A C10A C11A 179.5(2)
C9A C10A C11A C12A 0.5(4)
C10A C11A C12A C13A -1.3(4)
C11A C12A C13A C14A 2.0(4)
Fe1A O2A C14A C13A -148.8(2)
Fe1A O2A C14A C9A 30.7(4)
C12A C13A C14A O2A 177.7(2)
C12A C13A C14A C9A -1.8(4)
C10A C9A C14A O2A -178.5(2)
C8A C9A C14A O2A 1.7(4)
C10A C9A C14A C13A 1.0(4)
C8A C9A C14A C13A -178.8(2)
C1A N1A C15A C16A -175.8(2)
C8A N1A C15A C16A -55.8(3)
Fe1A N1A C15A C16A 63.1(2)
N1A C15A C16A C17A 128.1(3)
N1A C15A C16A C21A -54.8(3)
C21A C16A C17A C18A -1.5(4)
C15A C16A C17A C18A 175.6(2)
C16A C17A C18A C19A 0.5(4)
C17A C18A C19A C20A 0.6(4)
C18A C19A C20A C21A -0.7(4)
Fe1A O3A C21A C20A -149.7(2)
Fe1A O3A C21A C16A 29.9(4)
C19A C20A C21A O3A 179.3(2)
C19A C20A C21A C16A -0.3(4)
C17A C16A C21A O3A -178.2(2)
C15A C16A C21A O3A 4.6(4)
C17A C16A C21A C20A 1.3(4)
C15A C16A C21A C20A -175.8(2)
C36A N2A C22A C23A -55.4(3)
C29A N2A C22A C23A -174.5(2)
Fe2A N2A C22A C23A 66.1(2)
N2A C22A C23A C24A 129.6(3)
N2A C22A C23A C28A -54.3(3)
C28A C23A C24A C25A -2.0(4)
C22A C23A C24A C25A 174.2(2)
C23A C24A C25A C26A 0.2(4)
C24A C25A C26A C27A 0.9(4)
C25A C26A C27A C28A -0.2(4)
Fe2A O4A C28A C27A -158.22(19)
Fe1A O4A C28A C27A 5.0(3)
Fe2A O4A C28A C23A 21.7(3)
Fe1A O4A C28A C23A -175.09(17)
C26A C27A C28A O4A 178.3(2)
C26A C27A C28A C23A -1.6(4)
C24A C23A C28A O4A -177.3(2)
C22A C23A C28A O4A 6.6(4)
C24A C23A C28A C27A 2.7(4)
C22A C23A C28A C27A -173.5(2)
C22A N2A C29A C30A -56.3(3)
C36A N2A C29A C30A -175.5(2)
Fe2A N2A C29A C30A 64.8(2)
N2A C29A C30A C31A 128.6(3)
N2A C29A C30A C35A -55.0(3)
C35A C30A C31A C32A -1.4(4)
C29A C30A C31A C32A 175.0(3)
C30A C31A C32A C33A -0.6(4)
C31A C32A C33A C34A 1.8(4)
C32A C33A C34A C35A -1.0(5)
Fe2A O5A C35A C34A -154.6(2)
Fe2A O5A C35A C30A 26.2(4)
C33A C34A C35A O5A 179.7(3)
C33A C34A C35A C30A -1.0(4)
C31A C30A C35A O5A -178.6(3)
C29A C30A C35A O5A 4.9(4)
C31A C30A C35A C34A 2.2(4)
C29A C30A C35A C34A -174.3(3)
C22A N2A C36A C37A -174.1(2)
C29A N2A C36A C37A -55.1(3)
Fe2A N2A C36A C37A 63.6(2)
N2A C36A C37A C38A 127.9(3)
N2A C36A C37A C42A -54.0(3)
C42A C37A C38A C39A -1.7(4)
C36A C37A C38A C39A 176.4(3)
C37A C38A C39A C40A -0.1(4)
C38A C39A C40A C41A 0.3(4)
C39A C40A C41A C42A 1.4(4)
Fe2A O6A C42A C41A -152.7(2)
Fe2A O6A C42A C37A 27.7(4)
C40A C41A C42A O6A 177.2(3)
C40A C41A C42A C37A -3.2(4)
C38A C37A C42A O6A -177.1(2)
C36A C37A C42A O6A 4.8(4)
C38A C37A C42A C41A 3.4(4)
C36A C37A C42A C41A -174.7(2)
C8B N1B C1B C2B 58.6(3)
C15B N1B C1B C2B 178.8(2)
Fe1B N1B C1B C2B -63.9(2)
N1B C1B C2B C3B -136.5(2)
N1B C1B C2B C7B 49.8(3)
C7B C2B C3B C4B -1.1(4)
C1B C2B C3B C4B -175.1(2)
C2B C3B C4B C5B 0.5(4)
C3B C4B C5B C6B -0.2(4)
C4B C5B C6B C7B 0.5(4)
Fe1B O1B C7B C2B -17.1(3)
Fe2B O1B C7B C2B 166.25(17)
Fe1B O1B C7B C6B 163.36(18)
Fe2B O1B C7B C6B -13.3(3)
C3B C2B C7B O1B -178.2(2)
C1B C2B C7B O1B -4.4(4)
C3B C2B C7B C6B 1.4(4)
C1B C2B C7B C6B 175.2(2)
C5B C6B C7B O1B 178.4(2)
C5B C6B C7B C2B -1.1(4)
C1B N1B C8B C9B 176.6(2)
C15B N1B C8B C9B 56.5(3)
Fe1B N1B C8B C9B -61.3(2)
N1B C8B C9B C10B -131.9(2)
N1B C8B C9B C14B 50.8(3)
C14B C9B C10B C11B 1.1(4)
C8B C9B C10B C11B -176.3(2)
C9B C10B C11B C12B 0.0(4)
C10B C11B C12B C13B -0.7(4)
C11B C12B C13B C14B 0.3(4)
Fe1B O2B C14B C13B 154.6(2)
Fe1B O2B C14B C9B -25.2(4)
C12B C13B C14B O2B -179.0(2)
C12B C13B C14B C9B 0.8(4)
C10B C9B C14B O2B 178.3(2)
C8B C9B C14B O2B -4.4(4)
C10B C9B C14B C13B -1.5(4)
C8B C9B C14B C13B 175.9(2)
C1B N1B C15B C16B 51.9(3)
C8B N1B C15B C16B 172.0(2)
Fe1B N1B C15B C16B -67.6(2)
N1B C15B C16B C17B -130.9(2)
N1B C15B C16B C21B 50.9(3)
C21B C16B C17B C18B -0.5(4)
C15B C16B C17B C18B -178.8(2)
C16B C17B C18B C19B -1.1(4)
C17B C18B C19B C20B 1.2(4)
C18B C19B C20B C21B 0.3(4)
Fe1B O3B C21B C20B 156.6(2)
Fe1B O3B C21B C16B -22.5(4)
C19B C20B C21B O3B 179.1(2)
C19B C20B C21B C16B -1.8(4)
C17B C16B C21B O3B -179.0(2)
C15B C16B C21B O3B -0.8(4)
C17B C16B C21B C20B 1.9(4)
C15B C16B C21B C20B -179.8(2)
C36B N2B C22B C23B 59.4(3)
C29B N2B C22B C23B 179.5(2)
Fe2B N2B C22B C23B -63.4(2)
N2B C22B C23B C24B -135.9(2)
N2B C22B C23B C28B 50.2(3)
C28B C23B C24B C25B -1.0(4)
C22B C23B C24B C25B -175.1(2)
C23B C24B C25B C26B -0.1(4)
C24B C25B C26B C27B 1.4(4)
C25B C26B C27B C28B -1.6(4)
Fe2B O4B C28B C27B 162.44(18)
Fe1B O4B C28B C27B -12.3(3)
Fe2B O4B C28B C23B -18.7(3)
Fe1B O4B C28B C23B 166.52(17)
C26B C27B C28B O4B 179.4(2)
C26B C27B C28B C23B 0.5(4)
C24B C23B C28B O4B -178.1(2)
C22B C23B C28B O4B -4.2(4)
C24B C23B C28B C27B 0.7(4)
C22B C23B C28B C27B 174.6(2)
C22B N2B C29B C30B 51.3(3)
C36B N2B C29B C30B 172.1(2)
Fe2B N2B C29B C30B -67.8(2)
N2B C29B C30B C31B -128.6(3)
N2B C29B C30B C35B 52.8(3)
C35B C30B C31B C32B -0.1(4)
C29B C30B C31B C32B -178.7(2)
C30B C31B C32B C33B -0.4(4)
C31B C32B C33B C34B 0.1(4)
C32B C33B C34B C35B 0.7(4)
Fe2B O5B C35B C34B 153.2(2)
Fe2B O5B C35B C30B -26.3(4)
C33B C34B C35B O5B 179.3(2)
C33B C34B C35B C30B -1.2(4)
C31B C30B C35B O5B -179.6(2)
C29B C30B C35B O5B -0.9(4)
C31B C30B C35B C34B 0.9(4)
C29B C30B C35B C34B 179.5(2)
C22B N2B C36B C37B 175.9(2)
C29B N2B C36B C37B 56.0(3)
Fe2B N2B C36B C37B -61.7(2)
N2B C36B C37B C38B -131.6(3)
N2B C36B C37B C42B 52.2(3)
C42B C37B C38B C39B 2.5(4)
C36B C37B C38B C39B -173.8(3)
C37B C38B C39B C40B -0.1(4)
C38B C39B C40B C41B -1.4(4)
C39B C40B C41B C42B 0.4(4)
Fe2B O6B C42B C41B 157.2(2)
Fe2B O6B C42B C37B -23.7(4)
C40B C41B C42B O6B -178.8(2)
C40B C41B C42B C37B 2.0(4)
C38B C37B C42B O6B 177.4(2)
C36B C37B C42B O6B -6.3(4)
C38B C37B C42B C41B -3.4(4)
C36B C37B C42B C41B 172.8(2)
C6S C1S C2S C3S -0.3(5)
C7S C1S C2S C3S 178.8(3)
C1S C2S C3S C4S -0.8(5)
C2S C3S C4S C5S 1.2(5)
C3S C4S C5S C6S -0.4(5)
C2S C1S C6S C5S 1.1(4)
C7S C1S C6S C5S -178.0(3)
C4S C5S C6S C1S -0.8(5)
C6T C1T C2T C3T -1.4(5)
C7T C1T C2T C3T 176.7(3)
C1T C2T C3T C4T 0.4(5)
C2T C3T C4T C5T 0.5(5)
C3T C4T C5T C6T -0.2(5)
C4T C5T C6T C1T -1.0(5)
C2T C1T C6T C5T 1.7(5)
C7T C1T C6T C5T -176.4(3)
C6U C1U C2U C3U 0.6(5)
C7U C1U C2U C3U 177.5(3)
C1U C2U C3U C4U -0.8(6)
C2U C3U C4U C5U 0.4(6)
C3U C4U C5U C6U 0.3(5)
C4U C5U C6U C1U -0.6(5)
C2U C1U C6U C5U 0.2(5)
C7U C1U C6U C5U -176.8(3)
